data_4350491
loop_
_publ_author_name
'Senda, Shunsuke'
'Ohki, Yasuhiro'
'Hirayama, Tomoko'
'Toda, Daisuke'
'Chen, Jing-Lin'
'Matsumoto, Tsuyoshi'
'Kawaguchi, Hiroyuki'
'Tatsumi, Kazuyuki'

_publ_section_title
;
 Mono{hydrotris(mercaptoimidazolyl)borato} complexes of manganese(II),
 iron(II), cobalt(II), and nickel(II) halides.
;
_journal_issue 24
_journal_name_full 'Inorganic chemistry'
_journal_page_first 9914
_journal_page_last 9925
_journal_paper_doi 10.1021/ic0610132
_journal_volume 45
_journal_year 2006
_chemical_formula_moiety 'C12 H16 B Cl Mn N6 S3 '
_chemical_formula_sum 'C12 H16 B Cl Mn N6 S3'
_chemical_formula_weight 441.68
_space_group_IT_number 14
_space_group_name_Hall '-P 2ybc'
_space_group_name_H-M_alt 'P 1 21/c 1'
_symmetry_cell_setting monoclinic
_symmetry_Int_Tables_number 14
_symmetry_space_group_name_H-M 'P 1 21/c 1'
_cell_angle_alpha 90
_cell_angle_beta 103.169(3)
_cell_angle_gamma 90
_cell_formula_units_Z 4
_cell_length_a 10.087(2)
_cell_length_b 10.001(2)
_cell_length_c 19.205(5)
_cell_measurement_reflns_used 5464
_cell_measurement_temperature 173.2
_cell_measurement_theta_max 27.5
_cell_measurement_theta_min 3.3
_cell_volume 1886.5(7)
_computing_cell_refinement CRYSTALCLEAR
_computing_data_collection CRYSTALCLEAR
_computing_data_reduction 'teXsan Ver. 1.11'
_computing_publication_material 'teXsan Ver. 1.11'
_computing_structure_refinement 'teXsan Ver. 1.10'
_computing_structure_solution SIR92
_diffrn_detector_area_resol_mean 28.57
_diffrn_measured_fraction_theta_full 0.9965
_diffrn_measured_fraction_theta_max 0.9965
_diffrn_measurement_device_type 'Rigaku/MSC Mercury CCD'
_diffrn_measurement_method \w
_diffrn_radiation_type 'Mo K\a'
_diffrn_radiation_wavelength 0.7107
_diffrn_reflns_av_R_equivalents 0.029
_diffrn_reflns_limit_h_max 13
_diffrn_reflns_limit_h_min -13
_diffrn_reflns_limit_k_max 12
_diffrn_reflns_limit_k_min -12
_diffrn_reflns_limit_l_max 24
_diffrn_reflns_limit_l_min -18
_diffrn_reflns_number 14854
_diffrn_reflns_theta_full 27.48
_diffrn_reflns_theta_max 27.48
_exptl_absorpt_coefficient_mu 1.180
_exptl_absorpt_correction_T_max 0.790
_exptl_absorpt_correction_T_min 0.727
_exptl_absorpt_correction_type multi-scan
_exptl_absorpt_process_details '(Jacobson, 1998)'
_exptl_crystal_colour Colorless
_exptl_crystal_density_diffrn 1.555
_exptl_crystal_density_method 'not measured'
_exptl_crystal_description Prism
_exptl_crystal_size_max 0.200
_exptl_crystal_size_mid 0.200
_exptl_crystal_size_min 0.200
_refine_diff_density_max 0.38
_refine_diff_density_min -0.32
_refine_ls_extinction_method none
_refine_ls_goodness_of_fit_ref 0.997
_refine_ls_hydrogen_treatment noref
_refine_ls_number_parameters 217
_refine_ls_number_reflns 4288
_refine_ls_R_factor_gt 0.0298
_refine_ls_shift/su_max 0.0201
_refine_ls_structure_factor_coef F
_refine_ls_weighting_details 'w = 1/[\s^2^(Fo) + 0.00063|Fo|^2^]'
_refine_ls_weighting_scheme calc
_refine_ls_wR_factor_ref 0.0435
_reflns_number_gt 3548
_reflns_number_total 4301
_reflns_threshold_expression F^2^>2.0\s(F^2^)
_cod_data_source_file ic0610132si20060906_094900.cif
_cod_data_source_block MeMnCl
_cod_original_formula_sum 'C12 H16 B Cl Mn N6 S3 '
_cod_database_code 4350491

loop_
_symmetry_equiv_pos_as_xyz
x,y,z
-x,1/2+y,1/2-z
-x,-y,-z
x,1/2-y,1/2+z

loop_
_atom_site_label
_atom_site_type_symbol
_atom_site_fract_x
_atom_site_fract_y
_atom_site_fract_z
_atom_site_U_iso_or_equiv
_atom_site_adp_type
_atom_site_occupancy
_atom_site_calc_flag
Mn(1) Mn 0.62822(3) 0.12749(3) 0.55087(2) 0.02113(8) Uani 1.00 d
Cl(1) Cl 0.52272(5) 0.08461(6) 0.42688(3) 0.0294(1) Uani 1.00 d
S(1) S 0.77269(6) 0.31686(5) 0.51599(3) 0.0253(1) Uani 1.00 d
S(2) S 0.81468(5) -0.01429(5) 0.61738(3) 0.0220(1) Uani 1.00 d
S(4) S 0.54468(5) 0.26673(5) 0.63936(3) 0.0204(1) Uani 1.00 d
N(1) N 0.9817(2) 0.2040(2) 0.66136(8) 0.0173(4) Uani 1.00 d
N(2) N 0.8341(2) 0.4148(2) 0.65482(8) 0.0167(4) Uani 1.00 d
N(3) N 0.7474(2) 0.5599(2) 0.57281(9) 0.0238(4) Uani 1.00 d
N(4) N 0.7936(2) 0.2162(2) 0.73329(8) 0.0179(4) Uani 1.00 d
N(5) N 0.6170(2) 0.1319(2) 0.76464(10) 0.0285(5) Uani 1.00 d
N(6) N 1.0722(2) 0.0473(2) 0.60847(9) 0.0218(4) Uani 1.00 d
C(1) C 0.7866(2) 0.4303(2) 0.5837(1) 0.0190(4) Uani 1.00 d
C(3) C 0.7684(2) 0.6257(2) 0.6376(1) 0.0256(5) Uani 1.00 d
C(4) C 0.8218(2) 0.5359(2) 0.6878(1) 0.0208(5) Uani 1.00 d
C(5) C 0.9582(2) 0.0832(2) 0.62973(10) 0.0180(4) Uani 1.00 d
C(6) C 1.1122(2) 0.2444(2) 0.6579(1) 0.0239(5) Uani 1.00 d
C(8) C 0.7292(2) 0.0973(2) 0.8167(1) 0.0323(6) Uani 1.00 d
C(9) C 0.8376(2) 0.1488(2) 0.7976(1) 0.0253(5) Uani 1.00 d
C(10) C 1.1676(2) 0.1476(2) 0.6252(1) 0.0260(5) Uani 1.00 d
C(11) C 1.0950(2) -0.0796(2) 0.5747(1) 0.0323(6) Uani 1.00 d
C(12) C 0.6917(3) 0.6203(3) 0.5036(1) 0.0433(7) Uani 1.00 d
C(13) C 0.4764(3) 0.0974(3) 0.7646(2) 0.0520(8) Uani 1.00 d
C(14) C 0.6566(2) 0.2043(2) 0.7136(1) 0.0188(4) Uani 1.00 d
B(2) B 0.8981(2) 0.2948(2) 0.7010(1) 0.0181(5) Uani 1.00 d
H(1) H 0.9686 0.3369 0.7464 0.0346 Uiso 1.00 calc
H(2) H 0.7484 0.7188 0.6452 0.0307 Uiso 1.00 calc
H(3) H 0.8476 0.5527 0.7388 0.0250 Uiso 1.00 calc
H(4) H 1.1556 0.3279 0.6760 0.0286 Uiso 1.00 calc
H(5) H 0.7295 0.0452 0.8594 0.0388 Uiso 1.00 calc
H(6) H 0.9314 0.1405 0.8241 0.0304 Uiso 1.00 calc
H(7) H 1.2577 0.1483 0.6152 0.0311 Uiso 1.00 calc
H(8) H 1.0140 -0.1347 0.5686 0.0388 Uiso 1.00 calc
H(9) H 1.1147 -0.0620 0.5285 0.0388 Uiso 1.00 calc
H(10) H 1.1714 -0.1260 0.6049 0.0388 Uiso 1.00 calc
H(11) H 0.6718 0.7138 0.5099 0.0521 Uiso 1.00 calc
H(12) H 0.7573 0.6131 0.4739 0.0521 Uiso 1.00 calc
H(13) H 0.6085 0.5743 0.4806 0.0521 Uiso 1.00 calc
H(14) H 0.4237 0.1786 0.7645 0.0625 Uiso 1.00 calc
H(15) H 0.4377 0.0451 0.7223 0.0625 Uiso 1.00 calc
H(16) H 0.4743 0.0455 0.8070 0.0625 Uiso 1.00 calc

loop_
_atom_site_aniso_label
_atom_site_aniso_U_11
_atom_site_aniso_U_22
_atom_site_aniso_U_33
_atom_site_aniso_U_12
_atom_site_aniso_U_13
_atom_site_aniso_U_23
Mn(1) 0.0205(2) 0.0202(2) 0.0202(2) 0.0019(1) -0.0006(1) -0.0045(1)
Cl(1) 0.0312(3) 0.0334(3) 0.0209(2) -0.0126(2) 0.0006(2) -0.0033(2)
S(1) 0.0399(3) 0.0192(3) 0.0161(2) -0.0006(2) 0.0053(2) -0.0020(2)
S(2) 0.0206(2) 0.0143(2) 0.0292(3) -0.0005(2) 0.0015(2) 0.0002(2)
S(4) 0.0182(2) 0.0210(2) 0.0207(2) 0.0030(2) 0.0017(2) -0.0005(2)
N(1) 0.0150(7) 0.0162(8) 0.0202(8) -0.0008(6) 0.0029(6) 0.0020(6)
N(2) 0.0194(7) 0.0132(8) 0.0167(7) -0.0016(6) 0.0021(6) -0.0031(6)
N(3) 0.0314(9) 0.0174(8) 0.0231(8) 0.0034(7) 0.0072(7) 0.0025(7)
N(4) 0.0195(7) 0.0193(8) 0.0143(7) 0.0026(6) 0.0029(6) 0.0005(6)
N(5) 0.0242(9) 0.033(1) 0.0309(10) 0.0043(7) 0.0119(7) 0.0120(8)
N(6) 0.0224(8) 0.0238(9) 0.0201(8) 0.0068(7) 0.0067(6) 0.0024(7)
C(1) 0.0219(9) 0.0141(9) 0.0212(9) -0.0003(7) 0.0053(7) 0.0015(7)
C(3) 0.031(1) 0.0147(9) 0.032(1) 0.0010(8) 0.0094(9) -0.0031(8)
C(4) 0.0228(9) 0.0168(9) 0.0238(9) -0.0034(7) 0.0071(7) -0.0068(7)
C(5) 0.0179(8) 0.0179(9) 0.0170(9) 0.0033(7) 0.0017(7) 0.0033(7)
C(6) 0.0180(9) 0.025(1) 0.027(1) -0.0046(8) 0.0039(8) 0.0066(8)
C(8) 0.033(1) 0.038(1) 0.027(1) 0.0116(10) 0.0113(9) 0.0155(10)
C(9) 0.027(1) 0.029(1) 0.0195(9) 0.0072(9) 0.0045(8) 0.0056(8)
C(10) 0.0177(9) 0.032(1) 0.030(1) 0.0009(8) 0.0081(8) 0.0082(9)
C(11) 0.036(1) 0.028(1) 0.034(1) 0.0129(10) 0.0101(9) -0.0031(9)
C(12) 0.066(2) 0.029(1) 0.032(1) 0.015(1) 0.005(1) 0.012(1)
C(13) 0.027(1) 0.067(2) 0.068(2) 0.002(1) 0.021(1) 0.036(2)
C(14) 0.0206(9) 0.0161(9) 0.0204(9) 0.0032(7) 0.0062(7) 0.0009(7)
B(2) 0.0188(10) 0.018(1) 0.0164(9) 0.0002(8) 0.0016(7) -0.0009(8)

loop_
_atom_type_symbol
_atom_type_description
_atom_type_scat_dispersion_real
_atom_type_scat_dispersion_imag
_atom_type_scat_source
Mn Mn 0.337 0.728
;International Tables for Crystallography
(1992, Vol. C, Tables 4.2.6.8 and 6.1.1.1)
;
Cl Cl 0.148 0.159
;International Tables for Crystallography
(1992, Vol. C, Tables 4.2.6.8 and 6.1.1.1)
;
S S 0.125 0.123
;International Tables for Crystallography
(1992, Vol. C, Tables 4.2.6.8 and 6.1.1.1)
;
N N 0.006 0.003
;International Tables for Crystallography
(1992, Vol. C, Tables 4.2.6.8 and 6.1.1.1)
;
C C 0.003 0.002
;International Tables for Crystallography
(1992, Vol. C, Tables 4.2.6.8 and 6.1.1.1)
;
B B 0.001 0.001
;International Tables for Crystallography
(1992, Vol. C, Tables 4.2.6.8 and 6.1.1.1)
;
H H 0.000 0.000
;International Tables for Crystallography
(1992, Vol. C, Table 6.1.1.2)
;

loop_
_geom_angle_atom_site_label_1
_geom_angle_atom_site_label_2
_geom_angle_atom_site_label_3
_geom_angle
_geom_angle_publ_flag
Cl(1) Mn(1) S(1) 91.29(2) yes
Cl(1) Mn(1) S(2) 121.41(2) yes
Cl(1) Mn(1) S(4) 129.14(2) yes
S(1) Mn(1) S(2) 98.50(2) yes
S(1) Mn(1) S(4) 93.78(2) yes
S(2) Mn(1) S(4) 107.75(2) yes
Mn(1) S(1) C(1) 104.16(6) yes
Mn(1) S(2) C(5) 105.33(7) yes
Mn(1) S(4) C(14) 95.88(6) yes
C(5) N(1) C(6) 108.0(2) yes
C(5) N(1) B(2) 133.3(2) yes
C(6) N(1) B(2) 118.6(2) yes
C(1) N(2) C(4) 108.3(2) yes
C(1) N(2) B(2) 132.6(2) yes
C(4) N(2) B(2) 119.1(2) yes
C(1) N(3) C(3) 109.7(2) yes
C(1) N(3) C(12) 125.2(2) yes
C(3) N(3) C(12) 125.1(2) yes
C(9) N(4) C(14) 107.8(2) yes
C(9) N(4) B(2) 119.5(2) yes
C(14) N(4) B(2) 132.6(2) yes
C(8) N(5) C(13) 125.5(2) yes
C(8) N(5) C(14) 109.5(2) yes
C(13) N(5) C(14) 125.1(2) yes
C(5) N(6) C(10) 109.4(2) yes
C(5) N(6) C(11) 126.4(2) yes
C(10) N(6) C(11) 124.2(2) yes
S(1) C(1) N(2) 130.0(1) yes
S(1) C(1) N(3) 123.2(1) yes
N(2) C(1) N(3) 106.8(2) yes
N(3) C(3) C(4) 106.4(2) yes
N(2) C(4) C(3) 108.7(2) yes
S(2) C(5) N(1) 128.8(1) yes
S(2) C(5) N(6) 123.7(2) yes
N(1) C(5) N(6) 107.5(2) yes
N(1) C(6) C(10) 108.2(2) yes
N(5) C(8) C(9) 107.1(2) yes
N(4) C(9) C(8) 108.5(2) yes
N(6) C(10) C(6) 107.0(2) yes
S(4) C(14) N(4) 129.5(1) yes
S(4) C(14) N(5) 123.3(1) yes
N(4) C(14) N(5) 107.2(2) yes
N(1) B(2) N(2) 112.1(1) yes
N(1) B(2) N(4) 113.2(2) yes
N(2) B(2) N(4) 112.9(2) yes

loop_
_geom_bond_atom_site_label_1
_geom_bond_atom_site_label_2
_geom_bond_distance
_geom_bond_publ_flag
Mn(1) Cl(1) 2.4149(6) yes
Mn(1) S(1) 2.5698(6) yes
Mn(1) S(2) 2.4667(6) yes
Mn(1) S(4) 2.4880(6) yes
S(1) C(1) 1.707(2) yes
S(2) C(5) 1.717(2) yes
S(4) C(14) 1.721(2) yes
N(1) C(5) 1.349(2) yes
N(1) C(6) 1.393(2) yes
N(1) B(2) 1.551(3) yes
N(2) C(1) 1.350(2) yes
N(2) C(4) 1.385(2) yes
N(2) B(2) 1.544(3) yes
N(3) C(1) 1.358(3) yes
N(3) C(3) 1.381(3) yes
N(3) C(12) 1.452(3) yes
N(4) C(9) 1.388(2) yes
N(4) C(14) 1.352(2) yes
N(4) B(2) 1.553(3) yes
N(5) C(8) 1.373(3) yes
N(5) C(13) 1.460(3) yes
N(5) C(14) 1.351(2) yes
N(6) C(5) 1.354(2) yes
N(6) C(10) 1.377(3) yes
N(6) C(11) 1.466(3) yes
C(3) C(4) 1.338(3) yes
C(6) C(10) 1.343(3) yes
C(8) C(9) 1.334(3) yes

loop_
_geom_contact_atom_site_label_1
_geom_contact_atom_site_label_2
_geom_contact_distance
_geom_contact_site_symmetry_2
Mn(1) S(1) 2.5698(6) .
Mn(1) Cl(1) 2.7012(6) 3_656
Cl(1) S(2) 3.388(1) 3_656
Cl(1) Cl(1) 3.398(1) 3_656
S(1) C(11) 3.392(2) 3_756
S(4) C(12) 3.393(3) 3_666
N(1) C(4) 3.540(3) 2_746
N(6) C(11) 3.553(3) 3_756
C(3) C(13) 3.437(3) 2_656
C(4) C(13) 3.393(3) 2_656
C(4) C(6) 3.560(3) 2_756
C(4) C(9) 3.566(3) 2_756
C(11) C(11) 3.456(5) 3_756

loop_
_geom_torsion_atom_site_label_1
_geom_torsion_atom_site_label_2
_geom_torsion_atom_site_label_3
_geom_torsion_atom_site_label_4
_geom_torsion
_geom_torsion_publ_flag
Mn(1) S(1) C(1) N(2) 56.1(2) yes
Mn(1) S(1) C(1) N(3) -123.4(1) yes
Mn(1) S(2) C(5) N(1) 56.7(2) yes
Mn(1) S(2) C(5) N(6) -124.1(1) yes
Mn(1) S(4) C(14) N(4) 66.4(2) yes
Mn(1) S(4) C(14) N(5) -114.3(2) yes
Cl(1) Mn(1) S(1) C(1) 146.12(7) yes
Cl(1) Mn(1) S(2) C(5) 108.97(7) yes
Cl(1) Mn(1) S(4) C(14) 165.24(7) yes
S(1) Mn(1) S(2) C(5) 12.20(7) yes
S(1) Mn(1) S(4) C(14) -100.01(7) yes
S(1) C(1) N(2) C(4) -178.7(1) yes
S(1) C(1) N(2) B(2) 3.1(3) yes
S(1) C(1) N(3) C(3) 178.7(1) yes
S(1) C(1) N(3) C(12) -1.3(3) yes
S(2) Mn(1) S(1) C(1) -91.85(7) yes
S(2) Mn(1) S(4) C(14) 0.18(7) yes
S(2) C(5) N(1) C(6) -179.3(2) yes
S(2) C(5) N(1) B(2) 4.1(3) yes
S(2) C(5) N(6) C(10) 179.1(1) yes
S(2) C(5) N(6) C(11) -2.5(3) yes
S(4) Mn(1) S(1) C(1) 16.75(7) yes
S(4) Mn(1) S(2) C(5) -84.57(7) yes
S(4) C(14) N(4) C(9) 179.8(2) yes
S(4) C(14) N(4) B(2) 4.5(3) yes
S(4) C(14) N(5) C(8) -179.7(2) yes
S(4) C(14) N(5) C(13) -0.4(3) yes
N(1) C(5) N(6) C(10) -1.5(2) yes
N(1) C(5) N(6) C(11) 176.8(2) yes
N(1) C(6) C(10) N(6) -0.2(2) yes
N(1) B(2) N(2) C(1) 32.3(3) yes
N(1) B(2) N(2) C(4) -145.7(2) yes
N(1) B(2) N(4) C(9) 79.8(2) yes
N(1) B(2) N(4) C(14) -105.3(2) yes
N(2) C(1) N(3) C(3) -0.9(2) yes
N(2) C(1) N(3) C(12) 179.1(2) yes
N(2) C(4) C(3) N(3) 0.0(2) yes
N(2) B(2) N(1) C(5) -104.8(2) yes
N(2) B(2) N(1) C(6) 78.9(2) yes
N(2) B(2) N(4) C(9) -151.5(2) yes
N(2) B(2) N(4) C(14) 23.4(3) yes
N(3) C(1) N(2) C(4) 0.9(2) yes
N(3) C(1) N(2) B(2) -177.3(2) yes
N(4) C(9) C(8) N(5) 0.1(3) yes
N(4) C(14) N(5) C(8) -0.2(2) yes
N(4) C(14) N(5) C(13) 179.1(2) yes
N(4) B(2) N(1) C(5) 24.3(3) yes
N(4) B(2) N(1) C(6) -151.9(2) yes
N(4) B(2) N(2) C(1) -96.9(2) yes
N(4) B(2) N(2) C(4) 85.1(2) yes
N(5) C(14) N(4) C(9) 0.3(2) yes
N(5) C(14) N(4) B(2) -175.0(2) yes
N(6) C(5) N(1) C(6) 1.4(2) yes
N(6) C(5) N(1) B(2) -175.2(2) yes
C(1) N(2) C(4) C(3) -0.5(2) yes
C(1) N(3) C(3) C(4) 0.6(2) yes
C(3) C(4) N(2) B(2) 177.9(2) yes
C(4) C(3) N(3) C(12) -179.4(2) yes
C(5) N(1) C(6) C(10) -0.8(2) yes
C(5) N(6) C(10) C(6) 1.0(2) yes
C(6) C(10) N(6) C(11) -177.3(2) yes
C(8) C(9) N(4) C(14) -0.3(2) yes
C(8) C(9) N(4) B(2) 175.7(2) yes
C(9) C(8) N(5) C(13) -179.2(2) yes
C(9) C(8) N(5) C(14) 0.1(3) yes
C(10) C(6) N(1) B(2) 176.4(2) yes
C(10) C(6) N(1) B(2) 176.4(2) yes
